data_4510548
loop_
_publ_author_name
'Bertolotti, Federica'
'Maspero, Angelo'
'Cervellino, Antonio'
'Guagliardi, Antonietta'
'Masciocchi, Norberto'

_publ_section_title
;
 Bending by Faulting: A Multiple Scale Study of Copper and Silver
 Nitropyrazolates
;
_journal_issue 6
_journal_name_full 'Crystal Growth &amp; Design'
_journal_page_first 2913
_journal_paper_doi 10.1021/cg500108g
_journal_volume 14
_journal_year 2014
_chemical_formula_iupac 'silver(i) 4-nitropyrazolate'
_chemical_formula_moiety 'C9 H6 Ag3 N9 O6'
_chemical_formula_structural 'C9 H6 Ag3 N9 O6'
_chemical_formula_sum 'C9 H6 Ag3 N9 O6'
_chemical_formula_weight 659.81
_chemical_name_common Agnpz
_chemical_name_systematic 'Trimeric silver(I) 4-nitropyrazolate'
_space_group_crystal_system monoclinic
_space_group_IT_number 5
_space_group_name_Hall 'C 2y'
_space_group_name_H-M_alt 'C 1 2 1'
_cell_angle_alpha 90
_cell_angle_beta 104.707(20)
_cell_angle_gamma 90
_cell_formula_units_Z 2
_cell_length_a 20.2423(35)
_cell_length_b 11.6000(17)
_cell_length_c 3.50909(67)
_cell_measurement_temperature 298
_cell_volume 797.0(2)
_computing_cell_refinement 'TOPAS, Bruker AXS 2005, Karlsruhe, Germany'
_computing_data_collection 'local @ SLS'
_computing_data_reduction 'local @ SLS'
_computing_molecular_graphics 'SCHAKAL, E.Keller, Chemie uns. Zeit 1980,14,56'
_computing_publication_material 'TOPAS, Bruker AXS 2005, Karlsruhe, Germany'
_computing_structure_refinement 'TOPAS, Bruker AXS 2005, Karlsruhe, Germany'
_computing_structure_solution 'TOPAS, Bruker AXS 2005, Karlsruhe, Germany'
_diffrn_ambient_temperature 298
_diffrn_detector_type 'MYTHEN linear PSD'
_diffrn_measurement_device_type goniometer
_diffrn_radiation_monochromator 'Silicon channel cut'
_diffrn_radiation_wavelength 0.7752761
_diffrn_source_type synchrotron
_exptl_absorpt_coefficient_mu 4.97
_exptl_crystal_density_diffrn 2.749
_exptl_crystal_density_method 'not measured'
_exptl_crystal_F_000 624
_pd_char_colour white
_pd_instr_location
; 
Paul Scherrer Institut - SLS Synchrotron
;
_pd_meas_2theta_range_inc 0.0036
_pd_meas_2theta_range_max 122.882
_pd_meas_2theta_range_min 1.094
_pd_meas_number_of_points 33831
_pd_meas_scan_method step
_pd_proc_2theta_range_inc 0.0036
_pd_proc_2theta_range_max 40
_pd_proc_2theta_range_min 4
_pd_proc_ls_background_function 'Chebychev polynomial'
_pd_proc_ls_profile_function 'fundamental parameters approach'
_pd_proc_ls_prof_R_factor 0.044
_pd_proc_ls_prof_wR_expected 0.003
_pd_proc_ls_prof_wR_factor 0.047
_pd_spec_mounting
;
packed powder glass capillary
;
_pd_spec_mount_mode transmission
_pd_spec_shape cylinder
_pd_spec_size_axial 10
_pd_spec_size_equat 0.3
_refine_ls_extinction_method none
_refine_ls_goodness_of_fit_all 14.9
_refine_ls_hydrogen_treatment constr
_refine_ls_matrix_type fullcycle
_refine_ls_number_parameters 39
_refine_ls_number_restraints 0
_refine_ls_shift/su_max .01
_refine_ls_structure_factor_coef Inet
_refine_ls_weighting_scheme sigma
_cod_data_source_file cg500108g_si_003.cif
_cod_data_source_block Compound_2
_cod_depositor_comments
;
 Updating space group information.

 Antanas Vaitks,
 2018-07-15

 Adding full bibliography for 4510548--4510549.cif.
;
_cod_original_cell_volume 796.98(25)
_cod_database_code 4510548

loop_
_space_group_symop_id
_space_group_symop_operation_xyz
1 x,y,z
2 -x,y,-z
3 x+1/2,y+1/2,z
4 -x+1/2,y+1/2,-z

loop_
_atom_site_label
_atom_site_type_symbol
_atom_site_symmetry_multiplicity
_atom_site_fract_x
_atom_site_fract_y
_atom_site_fract_z
_atom_site_occupancy
_atom_site_B_iso_or_equiv
Ag1 Ag 2 0 0 0 1 1.205(57)
N1 N 4 0.09859686 0.003230082 0.3407364 1 1.205(57)
N2 N 4 0.1310354 0.1029223 0.4822828 1 1.205(57)
C1 C 4 0.1951622 0.0758143 0.6951763 1 1.205(57)
C2 C 4 0.2023563 -0.04063157 0.6852054 1 1.205(57)
C3 C 4 0.1426756 -0.08549108 0.4661495 1 1.205(57)
N3 N 4 0.263008 -0.1055564 0.8748338 1 1.205(57)
O1 O 4 0.3149713 -0.05418828 1.069238 1 1.205(57)
O2 O 4 0.2633306 -0.2128941 0.8439022 1 1.205(57)
H1 H 4 0.228992 0.1288993 0.8276034 1 1.205(57)
H3 H 4 0.1334049 -0.1648653 0.4105065 1 1.205(57)
Ag2 Ag 4 0.08272183 0.2686448 0.3652633 1 1.205(57)
N4 N 4 0.03140135 0.4186338 0.1287801 1 1.205(57)
C4 C 4 0.05080845 0.5301371 0.2083706 1 1.205(57)
C5 C 2 0 0.5990499 0 1 1.205(57)
N5 N 2 0 0.72405 0 1 1.205(57)
O3 O 4 -0.04998965 0.7779294 -0.2050126 1 1.205(57)
H4 H 4 0.09253086 0.5554445 0.3794785 1 1.205(57)

loop_
_atom_type_symbol
_atom_type_description
_atom_type_scat_source
C C 'International Tables for Crystallography (Vol. IV)'
H H 'International Tables for Crystallography (Vol. IV)'
Ag Ag 'International Tables for Crystallography (Vol. IV)'
N N 'International Tables for Crystallography (Vol. IV)'
O O 'International Tables for Crystallography (Vol. IV)'

loop_
_diffrn_radiation_type
synchrotron
